data_9000379
loop_
_publ_author_name
'Brunton, G. D.'

_publ_section_title
;
 Refinement of the callaghanite structure
;
_journal_name_full 'American Mineralogist'
_journal_page_first 965
_journal_page_last 965
_journal_volume 58
_journal_year 1973
_chemical_formula_sum 'C H10 Cu2 Mg2 O11'
_chemical_name_mineral Callaghanite
_space_group_IT_number 15
_symmetry_space_group_name_Hall '-C 2yc'
_symmetry_space_group_name_H-M 'C 1 2/c 1'
_cell_angle_alpha 90
_cell_angle_beta 107.38
_cell_angle_gamma 90
_cell_formula_units_Z 4
_cell_length_a 10.0060
_cell_length_b 11.7520
_cell_length_c 8.2132
_cell_volume 921.701
_database_code_amcsd 0000388
_exptl_crystal_density_diffrn 2.690
_cod_original_formula_sum 'Cu2 Mg2 C O11 H10'
_cod_database_code 9000379

loop_
_space_group_symop_operation_xyz
x,y,z
1/2+x,1/2+y,z
x,-y,1/2+z
1/2+x,1/2-y,1/2+z
-x,y,1/2-z
1/2-x,1/2+y,1/2-z
-x,-y,-z
1/2-x,1/2-y,-z

loop_
_atom_site_aniso_label
_atom_site_aniso_U_11
_atom_site_aniso_U_22
_atom_site_aniso_U_33
_atom_site_aniso_U_12
_atom_site_aniso_U_13
_atom_site_aniso_U_23
Cu 0.00790 0.00637 0.01214 -0.00085 0.00330 0.00103
Mg 0.00721 0.00798 0.01130 -0.00017 0.00201 0.00107
C 0.01063 0.00770 0.01245 0.00000 0.00265 0.00000
O1 0.01155 0.00938 0.02583 0.00176 0.00265 0.00019
O2 0.01524 0.00749 0.03081 0.00000 0.00910 0.00000
O-H1 0.00979 0.00980 0.01152 -0.00057 0.00303 -0.00154
O-H2 0.01044 0.00931 0.01712 -0.00063 0.00497 0.00079
O-H3 0.00850 0.00987 0.01276 -0.00040 0.00372 0.00065
Wat 0.01293 0.01476 0.01743 0.00210 0.00796 0.00229

loop_
_atom_site_label
_atom_site_fract_x
_atom_site_fract_y
_atom_site_fract_z
_atom_site_type_symbol
_atom_site_attached_hydrogens
Cu 0.04844 0.10820 0.45595 Cu 0
Mg 0.15640 0.31527 0.32767 Mg 0
C 0.00000 0.53950 0.25000 C 0
O1 0.11650 0.48600 0.27870 O 0
O2 0.00000 0.64870 0.25000 O 0
O-H1 0.01690 0.26480 0.09870 O 1
O-H2 0.11530 0.95110 0.49620 O 1
O-H3 0.22250 0.15247 0.41710 O 1
Wat 0.33280 0.32710 0.24810 O 2

loop_
_cod_changelog_entry_id
_cod_changelog_entry_author
_cod_changelog_entry_date
_cod_changelog_entry_text
1
;cod-tools version 3.8.0
Id: cif_guess_AMCSD_atom_types 9574 2023-05-10 09:00:05Z saulius
;
2023-05-10T18:46:12+03:00
;Derived atom types and hydrogen counts
from atom names that follow the AMCSD naming convention
(Wat == water, O-H == hydroxyl).
;
2
;cod-tools version 3.10.1
Id: cif_fix_AMCSD_aniso_labels 10200 2024-08-01 14:09:44Z saulius
;
2024-08-02T12:19:42+03:00
;Changed the following '_atom_site_aniso_label' values:
'OH1' -> 'O-H1'
'OH2' -> 'O-H2'
'OH3' -> 'O-H3'
;

loop_
_cod_related_entry_id
_cod_related_entry_database
_cod_related_entry_code
1 AMCSD 0000388
